data_1546271
loop_
_publ_author_name
'Grey, Ian E.'
'Madsen, Ian C.'
'Jones, David J.'
'Smith, Peter W.'

_publ_section_title
;
 The structure of Na6Zn3(AsO4)4.3H2O and its relationship to the garnet
 and other Ia3d-derived structures
;
_journal_name_full 'Journal of Solid State Chemistry'
_journal_page_first 52
_journal_page_last 59
_journal_paper_doi 10.1016/0022-4596(89)90221-1
_journal_volume 82
_journal_year 1989
_chemical_formula_sum 'As4 H6 Na6 O19 Zn3'
_chemical_formula_weight 943.888
_space_group_IT_number 198
_symmetry_cell_setting cubic
_symmetry_Int_Tables_number 198
_symmetry_space_group_name_Hall 'P 2ac 2ab 3'
_symmetry_space_group_name_H-M 'P 21 3'
_cell_angle_alpha 90.
_cell_angle_beta 90.
_cell_angle_gamma 90.
_cell_formula_units_Z 4
_cell_length_a 12.243(3)
_cell_length_b 12.243(3)
_cell_length_c 12.243(3)
_cell_volume 1835.1(8)
_diffrn_ambient_temperature 293
_diffrn_radiation_probe x-ray
_diffrn_radiation_type MoK\a
_diffrn_radiation_wavelength 0.71069
_exptl_absorpt_coefficient_mu 11.285
_exptl_crystal_density_diffrn 3.394
_exptl_crystal_F_000 880
_refine_ls_number_parameters 39
_refine_ls_number_reflns 548
_refine_ls_wR_factor_gt 0.028
_cod_data_source_file JSSC-1989-82-52-59.cif
_cod_data_source_block Na6Zn3
_cod_original_cell_volume 1835.1(13)
_cod_original_formula_sum 'H6 As4 Na6 O19 Zn3'
_cod_database_code 1546271

loop_
_space_group_symop_id
_space_group_symop_operation_xyz
1 x,y,z
2 1/2-x,-y,1/2+z
3 1/2+x,1/2-y,-z
4 -x,1/2+y,1/2-z
5 z,x,y
6 1/2-z,-x,1/2+y
7 1/2+z,1/2-x,-y
8 -z,1/2+x,1/2-y
9 y,z,x
10 1/2+y,1/2-z,-x
11 -y,1/2+z,1/2-x
12 1/2-y,-z,1/2+x

loop_
_atom_site_label
_atom_site_type_symbol
_atom_site_thermal_displace_type
_atom_site_fract_x
_atom_site_fract_y
_atom_site_fract_z
_atom_site_occupancy
_atom_site_U_iso_or_equiv
_atom_site_calc_flag
_atom_site_refinement_flags
_atom_site_disorder_assembly
_atom_site_disorder_group
As1 As Uiso 0.2181(2) 0.2181(2) 0.2181(2) 1.000 0.0062(3) . . . .
As2 As Uiso 0.4715(3) 0.4715(3) 0.4715(3) 1.000 0.0062(3) . . . .
As3 As Uiso 0.7329(2) 0.7329(2) 0.7329(2) 1.000 0.0062(3) . . . .
As4 As Uiso 0.9803(3) 0.9803(3) 0.9803(3) 1.000 0.0062(3) . . . .
Zn Zn Uiso 0.3757(5) 0.9963(3) 0.2585(2) 1.000 0.0081(3) . . . .
O11 O Uiso 0.0591(15) 0.0591(15) 0.0591(15) 1.000 0.0152(13) . . . .
O12 O Uiso 0.2994(14) 0.2994(14) 0.2994(14) 1.000 0.0152(13) . . . .
O13 O Uiso 0.5498(15) 0.5498(15) 0.5498(15) 1.000 0.0152(13) . . . .
O14 O Uiso 0.8105(15) 0.8105(15) 0.8105(15) 1.000 0.0152(13) . . . .
O21 O Uiso 0.2071(10) 0.2576(10) 0.0861(10) 1.000 0.0096(11) . . . .
O22 O Uiso 0.4399(10) 0.3480(10) 0.5255(10) 1.000 0.0096(11) . . . .
O23 O Uiso 0.6702(11) 0.8080(11) 0.6365(11) 1.000 0.0096(11) . . . .
O24 O Uiso 0.9261(11) 0.8741(11) 0.0509(11) 1.000 0.0096(11) . . . .
Na1 Na Uiso 0.0826(10) 0.0076(7) 0.2570(8) 1.000 0.0195(9) . . . .
Ow O Uiso 0.871(3) 0.9981(15) 0.2422(16) 1.000 0.032(3) . . . .
Na2 Na Uiso 0.3233(12) 0.4956(9) 0.2512(8) 1.000 0.0195(9) . . . .

loop_
_geom_angle_atom_site_label_1
_geom_angle_atom_site_label_2
_geom_angle_atom_site_label_3
_geom_angle
_geom_angle_site_symmetry_1
_geom_angle_site_symmetry_2
_geom_angle_site_symmetry_3
_geom_angle_publ_flag
O12 As1 O21 115.6(7) . . . yes
O12 As1 O21 115.6(7) . . 5_555 yes
O12 As1 O21 115.6(7) . . 9_555 yes
O21 As1 O21 102.7(6) . . 5_555 yes
O21 As1 O21 102.7(6) . . 9_555 yes
O21 As1 O21 102.7(6) 5_555 . 9_555 yes
O13 As2 O22 114.9(8) . . . yes
O13 As2 O22 114.9(8) . . 5_555 yes
O13 As2 O22 114.9(8) . . 9_555 yes
O22 As2 O22 103.5(6) . . 5_555 yes
O22 As2 O22 103.5(6) . . 9_555 yes
O22 As2 O22 103.5(6) 5_555 . 9_555 yes
O14 As3 O23 110.7(8) . . . yes
O14 As3 O23 110.7(8) . . 5_555 yes
O14 As3 O23 110.7(8) . . 9_555 yes
O23 As3 O23 108.2(7) . . 5_555 yes
O23 As3 O23 108.2(7) . . 9_555 yes
O23 As3 O23 108.2(7) 5_555 . 9_555 yes
O11 As4 O24 112.0(8) 1_666 . 1_556 yes
O24 As4 O24 106.9(7) 1_556 . 5_655 yes
O24 As4 O24 106.9(7) 1_556 . 9_565 yes
O11 As4 O24 112.0(8) 1_666 . 5_655 yes
O11 As4 O24 112.0(8) 1_666 . 9_565 yes
O24 As4 O24 106.9(7) 5_655 . 9_565 yes
O22 Zn O24 112.6(6) 8_655 . 6_574 yes
O21 Zn O24 108.0(6) 9_565 . 6_574 yes
O23 Zn O24 105.7(6) 10_466 . 6_574 yes
O21 Zn O22 117.4(5) 9_565 . 8_655 yes
O22 Zn O23 105.3(6) 8_655 . 10_466 yes
O21 Zn O23 107.0(6) 9_565 . 10_466 yes
As1 O21 Zn 137.3(7) . . 5_554 yes
As2 O22 Zn 140.7(8) . . 10_456 yes
As3 O23 Zn 126.2(8) . . 8_656 yes
As4 O24 Zn 127.4(8) 1_554 . 11_755 yes

loop_
_geom_bond_atom_site_label_1
_geom_bond_atom_site_label_2
_geom_bond_distance
_geom_bond_site_symmetry_1
_geom_bond_site_symmetry_2
_geom_bond_publ_flag
As1 O12 1.724(17) . . yes
As1 O21 1.692(12) . . yes
As1 O21 1.692(12) . 5_555 yes
As1 O21 1.692(12) . 9_555 yes
As2 O13 1.660(19) . . yes
As2 O22 1.695(13) . . yes
As2 O22 1.695(13) . 5_555 yes
As2 O22 1.695(13) . 9_555 yes
As3 O14 1.646(19) . . yes
As3 O23 1.682(14) . . yes
As3 O23 1.682(14) . 5_555 yes
As3 O23 1.682(14) . 9_555 yes
As4 O24 1.697(14) . 1_556 yes
As4 O11 1.671(19) . 1_666 yes
As4 O24 1.697(14) . 5_655 yes
As4 O24 1.697(14) . 9_565 yes
Zn O24 1.927(14) . 6_574 yes
Zn O22 1.908(13) . 8_655 yes
Zn O21 1.922(13) . 9_565 yes
Zn O23 2.023(14) . 10_466 yes

loop_
_geom_torsion_atom_site_label_1
_geom_torsion_atom_site_label_2
_geom_torsion_atom_site_label_3
_geom_torsion_atom_site_label_4
_geom_torsion
_geom_torsion_site_symmetry_1
_geom_torsion_site_symmetry_2
_geom_torsion_site_symmetry_3
_geom_torsion_site_symmetry_4
_geom_torsion_publ_flag
O12 As1 O21 Zn -2.3(14) . . . 5_554 no
O13 As2 O22 Zn -27.9(15) . . . 10_456 no
O14 As3 O23 Zn 72.2(11) . . . 8_656 no
